data_1515076
loop_
_publ_author_name
'Xia, Jianlong'
'Bacon, Jeffrey W.'
'Jasti, Ramesh'

_publ_section_title
;
 Gram-scale synthesis and crystal structures of [8]- and [10]CPP, and the
 solid-state structure of C60@[10]CPP
;
_journal_issue 10
_journal_name_full 'Chemical Science'
_journal_page_first 3018
_journal_paper_doi 10.1039/c2sc20719b
_journal_volume 3
_journal_year 2012
_chemical_formula_moiety 'C60 H40, C60'
_chemical_formula_sum 'C120 H40'
_chemical_formula_weight 1481.52
_chemical_name_systematic
;
?
;
_space_group_IT_number 2
_symmetry_cell_setting triclinic
_symmetry_space_group_name_Hall '-P 1'
_symmetry_space_group_name_H-M 'P -1'
_atom_sites_solution_hydrogens geom
_atom_sites_solution_primary direct
_atom_sites_solution_secondary difmap
_audit_creation_method SHELXL-97
_audit_update_record
;
2012-03-30 # Formatted by publCIF
;
_cell_angle_alpha 69.540(2)
_cell_angle_beta 79.038(2)
_cell_angle_gamma 79.051(2)
_cell_formula_units_Z 3
_cell_length_a 12.8737(3)
_cell_length_b 19.0556(4)
_cell_length_c 27.2224(6)
_cell_measurement_reflns_used 9958
_cell_measurement_temperature 100(2)
_cell_measurement_theta_max 65.546
_cell_measurement_theta_min 2.496
_cell_volume 6087.1(2)
_computing_cell_refinement 'SAINT (Bruker, 2006)'
_computing_data_collection 'APEX2 (Bruker, 2006)'
_computing_data_reduction 'SAINT (Bruker, 2006)'
_computing_molecular_graphics 'OLEX2 (Dolmanov, et al. 2009)'
_computing_publication_material 'PublCIF v.1.9.5_c (IUCr)'
_computing_structure_refinement 'SHELXL-97 (Sheldrick, 1997)'
_computing_structure_solution 'SHELXS-97 (Sheldrick, 1990)'
_diffrn_ambient_temperature 100(2)
_diffrn_measured_fraction_theta_full 0.929
_diffrn_measured_fraction_theta_max 0.929
_diffrn_measurement_device_type 'Bruker Proteum-R'
_diffrn_measurement_method '\f & \w scans'
_diffrn_radiation_monochromator multilayer
_diffrn_radiation_source 'rotating anode'
_diffrn_radiation_type CuK\a
_diffrn_radiation_wavelength 1.54178
_diffrn_reflns_av_R_equivalents 0.0750
_diffrn_reflns_av_sigmaI/netI 0.0831
_diffrn_reflns_limit_h_max 13
_diffrn_reflns_limit_h_min -13
_diffrn_reflns_limit_k_max 22
_diffrn_reflns_limit_k_min -20
_diffrn_reflns_limit_l_max 32
_diffrn_reflns_limit_l_min 0
_diffrn_reflns_number 19873
_diffrn_reflns_theta_full 66.33
_diffrn_reflns_theta_max 66.33
_diffrn_reflns_theta_min 2.50
_diffrn_standards_decay_% 0
_diffrn_standards_interval_count 0
_diffrn_standards_interval_time 0
_diffrn_standards_number 0
_exptl_absorpt_coefficient_mu 0.533
_exptl_absorpt_correction_T_max 0.7528
_exptl_absorpt_correction_T_min 0.6970
_exptl_absorpt_correction_type multi-scan
_exptl_absorpt_process_details 'SADABS (Sheldrick, 1997)'
_exptl_crystal_colour purple
_exptl_crystal_density_diffrn 1.212
_exptl_crystal_density_method 'not measured'
_exptl_crystal_description block
_exptl_crystal_F_000 2280
_exptl_crystal_size_max 0.137
_exptl_crystal_size_mid 0.036
_exptl_crystal_size_min 0.030
_refine_diff_density_max 0.297
_refine_diff_density_min -0.308
_refine_diff_density_rms 0.059
_refine_ls_extinction_method none
_refine_ls_goodness_of_fit_ref 1.094
_refine_ls_hydrogen_treatment constr
_refine_ls_matrix_type fullcycle
_refine_ls_number_parameters 1621
_refine_ls_number_reflns 19873
_refine_ls_number_restraints 0
_refine_ls_restrained_S_all 1.094
_refine_ls_R_factor_all 0.1079
_refine_ls_R_factor_gt 0.0766
_refine_ls_shift/su_max 0.025
_refine_ls_shift/su_mean 0.000
_refine_ls_structure_factor_coef Fsqd
_refine_ls_weighting_details 'calc w=1/[\s^2^(Fo^2^)+(0.0905P)^2^+5.2616P] where P=(Fo^2^+2Fc^2^)/3'
_refine_ls_weighting_scheme calc
_refine_ls_wR_factor_gt 0.2104
_refine_ls_wR_factor_ref 0.2236
_reflns_number_gt 12766
_reflns_number_total 19873
_reflns_threshold_expression >2sigma(I)
_cod_data_source_file c2sc20719b.txt
_cod_data_source_block jxia06_0m-last
_cod_database_code 1515076

loop_
_symmetry_equiv_pos_as_xyz
'x, y, z'
'-x, -y, -z'

loop_
_atom_site_label
_atom_site_type_symbol
_atom_site_fract_x
_atom_site_fract_y
_atom_site_fract_z
_atom_site_U_iso_or_equiv
_atom_site_adp_type
_atom_site_occupancy
_atom_site_symmetry_multiplicity
_atom_site_calc_flag
_atom_site_refinement_flags
C161 C 0.0789(3) 1.0558(2) 0.59707(15) 0.038 Uani 1 1 d .
C162 C 0.0558(4) 0.9829(2) 0.62619(15) 0.042 Uani 1 1 d .
C163 C 0.1275(4) 0.9183(2) 0.61558(16) 0.048 Uani 1 1 d .
C164 C 0.2136(3) 0.9312(2) 0.57647(16) 0.043 Uani 1 1 d .
C165 C 0.2358(3) 1.0074(2) 0.54563(17) 0.044 Uani 1 1 d .
C166 C 0.2727(3) 1.0109(3) 0.49130(17) 0.045 Uani 1 1 d .
C167 C 0.2768(3) 0.9356(2) 0.48844(17) 0.044 Uani 1 1 d .
C168 C 0.2406(3) 0.8878(2) 0.54101(16) 0.041 Uani 1 1 d .
C169 C 0.1778(3) 0.8320(2) 0.54660(17) 0.044 Uani 1 1 d .
C170 C 0.0883(3) 0.81900(19) 0.58679(16) 0.043 Uani 1 1 d .
C171 C 0.0624(3) 0.8618(2) 0.62089(15) 0.043 Uani 1 1 d .
C172 C -0.0497(4) 0.8909(2) 0.63510(15) 0.049 Uani 1 1 d .
C173 C -0.1292(4) 0.8756(2) 0.61451(16) 0.050 Uani 1 1 d .
C174 C -0.2167(3) 0.9347(2) 0.59732(15) 0.039 Uani 1 1 d .
C175 C -0.2215(3) 1.0076(2) 0.59925(16) 0.040 Uani 1 1 d .
C176 C -0.1351(3) 1.0232(2) 0.62075(14) 0.036 Uani 1 1 d .
C177 C -0.0526(4) 0.9662(2) 0.63817(14) 0.041 Uani 1 1 d .
C178 C -0.2450(3) 0.9260(2) 0.55075(17) 0.042 Uani 1 1 d .
C179 C -0.1742(3) 0.8615(2) 0.54034(16) 0.039 Uani 1 1 d .
C180 C -0.1035(4) 0.8309(2) 0.57930(16) 0.046 Uani 1 1 d .
C181 C 0.0027(3) 0.80300(19) 0.56545(17) 0.043 Uani 1 1 d .
C182 C 0.0394(3) 0.80681(19) 0.51129(17) 0.042 Uani 1 1 d .
C183 C 0.1481(4) 0.8230(2) 0.49945(18) 0.048 Uani 1 1 d .
C184 C 0.1836(3) 0.8695(2) 0.45005(18) 0.047 Uani 1 1 d .
C185 C 0.2497(3) 0.9277(2) 0.44389(16) 0.038 Uani 1 1 d .
C186 C 0.1128(3) 0.9009(2) 0.41013(15) 0.037 Uani 1 1 d .
C187 C 0.0076(3) 0.8857(2) 0.42121(16) 0.040 Uani 1 1 d .
C188 C -0.0294(3) 0.8370(2) 0.47328(16) 0.038 Uani 1 1 d .
C189 C -0.1407(3) 0.8657(2) 0.48791(16) 0.038 Uani 1 1 d .
C190 C -0.1694(3) 0.9323(2) 0.44393(17) 0.042 Uani 1 1 d .
C8B C -0.2514(5) 0.6613(3) 0.64415(19) 0.066 Uani 1 1 d .
H8B H -0.2767 0.6503 0.6808 0.079 Uiso 1 1 calc R
C25B C -0.3198(4) 1.1830(2) 0.30388(16) 0.048 Uani 1 1 d .
C36A C 0.4024(4) 0.8214(2) -0.11397(15) 0.044 Uani 1 1 d .
H36A H 0.3861 0.8729 -0.1155 0.053 Uiso 1 1 calc R
C4B C -0.0615(5) 0.6338(2) 0.66262(18) 0.062 Uani 1 1 d .
C13B C -0.3510(3) 0.7622(2) 0.51098(17) 0.045 Uani 1 1 d .
C12A C -0.1490(3) 0.8034(2) 0.31486(15) 0.038 Uani 1 1 d .
H12A H -0.0991 0.8282 0.3220 0.045 Uiso 1 1 calc R
C18A C -0.3061(3) 0.9121(2) 0.17432(17) 0.042 Uani 1 1 d .
H18A H -0.3117 0.9490 0.1911 0.051 Uiso 1 1 calc R
C34A C 0.5243(4) 0.7054(2) -0.09530(16) 0.047 Uani 1 1 d .
C26B C -0.3390(4) 1.2283(2) 0.33677(18) 0.053 Uani 1 1 d .
H26B H -0.3983 1.2218 0.3640 0.063 Uiso 1 1 calc R
C10B C -0.2889(4) 0.7074(2) 0.55225(17) 0.049 Uani 1 1 d .
C38A C 0.5943(3) 0.5825(2) -0.03181(16) 0.043 Uani 1 1 d .
H38A H 0.5478 0.5578 -0.0415 0.052 Uiso 1 1 calc R
C44A C 0.7296(3) 0.4736(2) 0.11529(19) 0.047 Uani 1 1 d .
H44A H 0.7294 0.4364 0.0995 0.057 Uiso 1 1 calc R
C30B C -0.2412(4) 1.2034(3) 0.26028(17) 0.054 Uani 1 1 d .
H30B H -0.2316 1.1796 0.2340 0.064 Uiso 1 1 calc R
C19A C -0.2367(3) 0.8952(2) 0.03777(17) 0.041 Uani 1 1 d .
C24B C -0.3267(3) 0.9760(2) 0.34322(15) 0.037 Uani 1 1 d .
H24B H -0.2826 0.9335 0.3365 0.044 Uiso 1 1 calc R
C27B C -0.2756(4) 1.2811(2) 0.33093(17) 0.051 Uani 1 1 d .
H27B H -0.2908 1.3097 0.3545 0.061 Uiso 1 1 calc R
C17A C -0.2955(3) 0.9340(2) 0.12031(18) 0.041 Uani 1 1 d .
H17A H -0.2941 0.9858 0.1000 0.049 Uiso 1 1 calc R
C24A C -0.1588(3) 0.94428(19) 0.01739(16) 0.042 Uani 1 1 d .
H24A H -0.1548 0.9790 0.0347 0.050 Uiso 1 1 calc R
C42A C 0.6885(3) 0.6857(2) -0.05033(18) 0.048 Uani 1 1 d .
H42A H 0.7073 0.7333 -0.0733 0.057 Uiso 1 1 calc R
C31A C 0.3289(4) 0.7881(2) -0.12853(15) 0.047 Uani 1 1 d .
C37A C 0.6083(3) 0.6560(2) -0.06158(17) 0.044 Uani 1 1 d .
C32A C 0.3652(4) 0.7164(2) -0.13306(17) 0.051 Uani 1 1 d .
H32A H 0.3238 0.6957 -0.1486 0.061 Uiso 1 1 calc R
C52A C 0.5343(3) 0.50638(19) 0.34320(16) 0.041 Uani 1 1 d .
C5B C 0.0429(5) 0.6007(2) 0.6549(2) 0.069 Uani 1 1 d .
H5B H 0.0600 0.5668 0.6351 0.083 Uiso 1 1 calc R
C29B C -0.1766(4) 1.2573(2) 0.25419(18) 0.057 Uani 1 1 d .
H29B H -0.1232 1.2693 0.2243 0.069 Uiso 1 1 calc R
C25A C 0.0047(3) 0.87473(19) -0.08936(15) 0.040 Uani 1 1 d .
C58A C 0.2312(3) 0.5802(2) 0.41498(15) 0.041 Uani 1 1 d .
C28B C -0.1897(4) 1.2939(2) 0.29151(17) 0.056 Uani 1 1 d .
C28A C 0.2162(4) 0.8224(2) -0.12721(15) 0.044 Uani 1 1 d .
C10A C -0.2790(3) 0.8062(2) 0.26031(16) 0.039 Uani 1 1 d .
C8A C -0.2476(3) 0.6994(2) 0.33887(17) 0.041 Uani 1 1 d .
H8A H -0.2657 0.6520 0.3626 0.049 Uiso 1 1 calc R
C15A C -0.3055(3) 0.8082(2) 0.12534(17) 0.041 Uani 1 1 d .
H15A H -0.3110 0.7730 0.1088 0.049 Uiso 1 1 calc R
C6B C 0.1226(5) 0.6162(2) 0.6756(2) 0.068 Uani 1 1 d .
H6B H 0.1930 0.5912 0.6705 0.081 Uiso 1 1 calc R
C33A C 0.4576(4) 0.6754(2) -0.11594(17) 0.052 Uani 1 1 d .
H33A H 0.4774 0.6258 -0.1180 0.063 Uiso 1 1 calc R
C21B C -0.4613(3) 1.1008(2) 0.35711(16) 0.043 Uani 1 1 d .
H21B H -0.5116 1.1430 0.3602 0.052 Uiso 1 1 calc R
C26A C 0.0355(4) 0.8000(2) -0.08866(15) 0.041 Uani 1 1 d .
H26A H -0.0158 0.7657 -0.0747 0.050 Uiso 1 1 calc R
C11B C -0.1823(4) 0.6792(2) 0.53871(18) 0.046 Uani 1 1 d .
H11B H -0.1577 0.6817 0.5030 0.056 Uiso 1 1 calc R
C20A C -0.2472(4) 0.8516(2) 0.00764(17) 0.045 Uani 1 1 d .
H20A H -0.3038 0.8217 0.0183 0.055 Uiso 1 1 calc R
C2A C 0.0459(3) 0.5727(2) 0.40461(15) 0.042 Uani 1 1 d .
H2A H 0.0651 0.5205 0.4088 0.050 Uiso 1 1 calc R
C30A C 0.0796(4) 0.9238(2) -0.11503(15) 0.047 Uani 1 1 d .
H30A H 0.0597 0.9761 -0.1197 0.057 Uiso 1 1 calc R
C1B C 0.1036(5) 0.6669(2) 0.70338(18) 0.062 Uani 1 1 d .
C3A C -0.0490(3) 0.6088(2) 0.38699(15) 0.042 Uani 1 1 d .
H3A H -0.0932 0.5815 0.3782 0.050 Uiso 1 1 calc R
C56A C 0.3705(4) 0.4771(2) 0.40940(16) 0.045 Uani 1 1 d .
H56A H 0.3930 0.4242 0.4182 0.054 Uiso 1 1 calc R
C39A C 0.6472(3) 0.5434(2) 0.01234(17) 0.044 Uani 1 1 d .
H39A H 0.6355 0.4929 0.0321 0.053 Uiso 1 1 calc R
C40A C 0.7164(3) 0.5770(2) 0.02789(17) 0.040 Uani 1 1 d .
C7A C -0.1637(3) 0.7303(2) 0.34756(16) 0.042 Uani 1 1 d .
C53A C 0.6216(3) 0.5468(2) 0.32292(16) 0.043 Uani 1 1 d .
H53A H 0.6346 0.5787 0.3406 0.052 Uiso 1 1 calc R
C60A C 0.4108(4) 0.6044(2) 0.37334(16) 0.045 Uani 1 1 d .
H60A H 0.4614 0.6391 0.3581 0.054 Uiso 1 1 calc R
C27A C 0.1370(4) 0.7742(2) -0.10743(15) 0.043 Uani 1 1 d .
H27A H 0.1538 0.7233 -0.1070 0.052 Uiso 1 1 calc R
C41A C 0.7404(3) 0.6486(2) -0.00761(19) 0.049 Uani 1 1 d .
H41A H 0.7942 0.6711 -0.0013 0.059 Uiso 1 1 calc R
C51A C 0.5265(3) 0.45273(19) 0.31947(16) 0.041 Uani 1 1 d .
H51A H 0.4739 0.4196 0.3347 0.049 Uiso 1 1 calc R
C55A C 0.4420(4) 0.5283(2) 0.37833(16) 0.042 Uani 1 1 d .
C46A C 0.7184(3) 0.50632(19) 0.19492(17) 0.040 Uani 1 1 d .
C2B C -0.0013(5) 0.6929(3) 0.71759(18) 0.067 Uani 1 1 d .
H2B H -0.0171 0.7217 0.7411 0.080 Uiso 1 1 calc R
C48A C 0.7545(3) 0.5974(2) 0.10698(18) 0.045 Uani 1 1 d .
H48A H 0.7721 0.6460 0.0855 0.054 Uiso 1 1 calc R
C57A C 0.2675(4) 0.5033(2) 0.42724(16) 0.046 Uani 1 1 d .
H57A H 0.2206 0.4679 0.4484 0.055 Uiso 1 1 calc R
C47A C 0.7431(3) 0.5782(2) 0.16139(18) 0.042 Uani 1 1 d .
H47A H 0.7521 0.6142 0.1766 0.050 Uiso 1 1 calc R
C16A C -0.2868(3) 0.8803(2) 0.09457(18) 0.043 Uani 1 1 d .
C23A C -0.0881(3) 0.94311(19) -0.02730(16) 0.040 Uani 1 1 d .
H23A H -0.0366 0.9773 -0.0405 0.048 Uiso 1 1 calc R
C3B C -0.0851(5) 0.6780(3) 0.69815(19) 0.069 Uani 1 1 d .
H3B H -0.1568 0.6967 0.7082 0.083 Uiso 1 1 calc R
C18B C -0.3324(3) 0.7609(2) 0.45886(17) 0.046 Uani 1 1 d .
H18B H -0.2969 0.7163 0.4518 0.055 Uiso 1 1 calc R
C1A C 0.1153(4) 0.6106(2) 0.41664(15) 0.042 Uani 1 1 d .
C9B C -0.3243(4) 0.6949(3) 0.6069(2) 0.060 Uani 1 1 d .
H9B H -0.3971 0.7091 0.6184 0.072 Uiso 1 1 calc R
C136 C 0.2764(3) 0.87670(19) 0.08957(15) 0.034 Uani 1 1 d .
C135 C 0.3807(3) 0.8348(2) 0.10663(15) 0.036 Uani 1 1 d .
C134 C 0.3611(3) 0.6985(2) 0.24100(14) 0.036 Uani 1 1 d .
C139 C 0.4010(3) 0.7776(2) 0.03664(15) 0.041 Uani 1 1 d .
C138 C 0.3046(3) 0.8169(2) 0.02001(14) 0.037 Uani 1 1 d .
C137 C 0.2405(3) 0.86733(19) 0.04754(15) 0.037 Uani 1 1 d .
C133 C 0.4175(3) 0.7433(2) 0.19246(15) 0.035 Uani 1 1 d .
C129 C 0.2598(3) 0.7238(2) 0.25925(14) 0.036 Uani 1 1 d .
C128 C 0.1326(3) 0.5598(2) 0.26976(14) 0.039 Uani 1 1 d .
C127 C 0.2062(3) 0.5977(2) 0.28313(14) 0.037 Uani 1 1 d .
C132 C 0.3681(3) 0.8141(2) 0.16303(15) 0.035 Uani 1 1 d .
C131 C 0.2606(3) 0.8406(2) 0.18192(15) 0.036 Uani 1 1 d .
C130 C 0.2061(3) 0.79810(18) 0.22827(14) 0.031 Uani 1 1 d .
C149 C 0.1290(3) 0.86028(19) 0.05094(14) 0.036 Uani 1 1 d .
C148 C 0.1786(3) 0.6527(2) 0.03128(14) 0.038 Uani 1 1 d .
C147 C 0.0743(3) 0.6790(2) 0.04945(15) 0.039 Uani 1 1 d .
C152 C -0.0263(3) 0.7606(2) 0.09348(15) 0.037 Uani 1 1 d .
C151 C -0.0211(3) 0.8130(2) 0.11751(15) 0.034 Uani 1 1 d .
C150 C 0.0583(3) 0.86397(18) 0.09570(15) 0.034 Uani 1 1 d .
C146 C 0.0469(3) 0.7581(2) 0.04617(15) 0.037 Uani 1 1 d .
C142 C 0.3598(3) 0.6623(2) 0.02673(15) 0.042 Uani 1 1 d .
C141 C 0.4293(3) 0.6990(2) 0.03941(15) 0.038 Uani 1 1 d .
C140 C 0.4383(3) 0.7873(2) 0.08041(16) 0.039 Uani 1 1 d .
C145 C 0.1224(3) 0.8068(2) 0.02557(14) 0.036 Uani 1 1 d .
C144 C 0.2314(3) 0.7795(2) 0.00651(14) 0.040 Uani 1 1 d .
C143 C 0.2577(3) 0.7036(2) 0.00986(14) 0.038 Uani 1 1 d .
C110 C 0.4905(3) 0.7131(2) 0.11106(16) 0.038 Uani 1 1 d .
C109 C 0.4800(3) 0.6924(2) 0.16542(16) 0.037 Uani 1 1 d .
C108 C 0.4624(3) 0.6156(2) 0.19764(16) 0.038 Uani 1 1 d .
C113 C 0.3957(3) 0.5489(2) 0.10197(16) 0.038 Uani 1 1 d .
C112 C 0.4690(3) 0.5864(2) 0.11588(16) 0.038 Uani 1 1 d .
C111 C 0.4845(3) 0.6592(2) 0.08529(16) 0.041 Uani 1 1 d .
C107 C 0.4575(3) 0.5639(2) 0.17327(16) 0.040 Uani 1 1 d .
C103 C 0.1584(3) 0.50027(18) 0.20107(15) 0.036 Uani 1 1 d .
C102 C 0.2326(3) 0.49728(19) 0.15404(15) 0.037 Uani 1 1 d .
C101 C 0.3398(3) 0.50417(19) 0.15025(16) 0.037 Uani 1 1 d .
C106 C 0.3769(3) 0.51258(19) 0.19523(16) 0.039 Uani 1 1 d .
C105 C 0.3077(3) 0.51587(19) 0.23934(15) 0.039 Uani 1 1 d .
C104 C 0.1951(3) 0.51033(19) 0.24337(15) 0.038 Uani 1 1 d .
C123 C 0.0361(3) 0.5988(2) 0.25396(14) 0.037 Uani 1 1 d .
C122 C 0.0574(3) 0.54150(19) 0.18411(15) 0.036 Uani 1 1 d .
C121 C -0.0024(3) 0.5897(2) 0.21037(15) 0.037 Uani 1 1 d .
C126 C 0.1773(3) 0.6726(2) 0.28086(13) 0.036 Uani 1 1 d .
C125 C 0.0776(3) 0.7134(2) 0.26388(14) 0.034 Uani 1 1 d .
C124 C 0.0071(3) 0.6774(2) 0.25058(14) 0.034 Uani 1 1 d .
C120 C -0.0531(3) 0.6630(2) 0.17988(15) 0.035 Uani 1 1 d .
C116 C 0.1763(3) 0.53712(19) 0.10866(15) 0.035 Uani 1 1 d .
C115 C 0.2302(3) 0.5796(2) 0.06164(15) 0.034 Uani 1 1 d .
C114 C 0.3416(3) 0.5868(2) 0.05844(15) 0.039 Uani 1 1 d .
C119 C -0.0429(3) 0.6851(2) 0.12473(15) 0.035 Uani 1 1 d .
C118 C 0.0193(3) 0.6341(2) 0.09764(14) 0.032 Uani 1 1 d .
C117 C 0.0686(3) 0.5638(2) 0.12719(15) 0.034 Uani 1 1 d .
C153 C 0.2036(3) 0.87971(19) 0.13630(15) 0.033 Uani 1 1 d .
C13A C -0.3089(3) 0.83558(19) 0.20547(16) 0.037 Uani 1 1 d .
C6A C 0.0774(4) 0.6833(2) 0.41773(16) 0.044 Uani 1 1 d .
H6A H 0.1187 0.7083 0.4302 0.053 Uiso 1 1 calc R
C14B C -0.4135(3) 0.8249(2) 0.52050(16) 0.044 Uani 1 1 d .
H14B H -0.4357 0.8246 0.5559 0.053 Uiso 1 1 calc R
C15B C -0.4444(3) 0.8885(2) 0.47891(16) 0.042 Uani 1 1 d .
H15B H -0.4868 0.9310 0.4865 0.050 Uiso 1 1 calc R
C23B C -0.3041(3) 1.0474(2) 0.31291(15) 0.041 Uani 1 1 d .
H23B H -0.2452 1.0529 0.2855 0.050 Uiso 1 1 calc R
C22B C -0.3658(4) 1.1125(2) 0.32142(16) 0.046 Uani 1 1 d .
C17B C -0.3650(3) 0.8237(2) 0.41742(16) 0.041 Uani 1 1 d .
H17B H -0.3538 0.8211 0.3826 0.049 Uiso 1 1 calc R
C35A C 0.4970(4) 0.7807(2) -0.09760(15) 0.043 Uani 1 1 d .
H35A H 0.5446 0.8043 -0.0877 0.051 Uiso 1 1 calc R
C20B C -0.4824(3) 1.0286(3) 0.38757(17) 0.046 Uani 1 1 d .
H20B H -0.5463 1.0226 0.4118 0.055 Uiso 1 1 calc R
C19B C -0.4132(3) 0.9644(2) 0.38386(15) 0.038 Uani 1 1 d .
C14A C -0.3163(3) 0.7859(2) 0.18022(16) 0.037 Uani 1 1 d .
H14A H -0.3290 0.7358 0.2006 0.044 Uiso 1 1 calc R
C54A C 0.6889(3) 0.5419(2) 0.27849(17) 0.044 Uani 1 1 d .
H54A H 0.7480 0.5696 0.2663 0.053 Uiso 1 1 calc R
C50A C 0.5940(3) 0.4474(2) 0.27447(18) 0.044 Uani 1 1 d .
H50A H 0.5877 0.4104 0.2596 0.053 Uiso 1 1 calc R
C49A C 0.6719(3) 0.4963(2) 0.25056(18) 0.044 Uani 1 1 d .
C5A C -0.0204(4) 0.7205(2) 0.40076(16) 0.046 Uani 1 1 d .
H5A H -0.0451 0.7701 0.4022 0.056 Uiso 1 1 calc R
C21A C -0.1778(3) 0.8509(2) -0.03685(17) 0.042 Uani 1 1 d .
H21A H -0.1882 0.8217 -0.0571 0.051 Uiso 1 1 calc R
C59A C 0.3061(4) 0.6300(2) 0.39050(15) 0.041 Uani 1 1 d .
H59A H 0.2855 0.6824 0.3854 0.049 Uiso 1 1 calc R
C11A C -0.2051(3) 0.8410(2) 0.27229(16) 0.037 Uani 1 1 d .
H11A H -0.1932 0.8910 0.2510 0.044 Uiso 1 1 calc R
C160 C 0.3143(3) 0.5704(2) 0.26493(14) 0.040 Uani 1 1 d .
C156 C -0.0324(3) 0.79051(19) 0.17425(15) 0.032 Uani 1 1 d .
C155 C 0.0419(3) 0.82808(19) 0.18789(15) 0.034 Uani 1 1 d .
C154 C 0.0984(3) 0.87375(19) 0.13888(15) 0.036 Uani 1 1 d .
C159 C 0.3899(3) 0.6189(2) 0.24380(15) 0.036 Uani 1 1 d .
C158 C 0.0945(3) 0.7904(2) 0.23205(15) 0.035 Uani 1 1 d .
C157 C -0.0483(3) 0.7174(2) 0.20526(15) 0.034 Uani 1 1 d .
C12B C -0.1116(4) 0.6477(2) 0.57611(18) 0.053 Uani 1 1 d .
H12B H -0.0405 0.6283 0.5655 0.064 Uiso 1 1 calc R
C7B C -0.1424(4) 0.6440(2) 0.6279(2) 0.058 Uani 1 1 d .
C16B C -0.4144(3) 0.8911(2) 0.42655(15) 0.039 Uani 1 1 d .
C43A C 0.7409(3) 0.5473(2) 0.08325(18) 0.042 Uani 1 1 d .
C22A C -0.0912(3) 0.8926(2) -0.05325(15) 0.040 Uani 1 1 d .
C4A C -0.0824(3) 0.6852(2) 0.38159(15) 0.039 Uani 1 1 d .
C45A C 0.7188(3) 0.4534(2) 0.16930(18) 0.045 Uani 1 1 d .
H45A H 0.7113 0.4025 0.1901 0.054 Uiso 1 1 calc R
C9A C -0.3030(3) 0.7366(2) 0.29680(16) 0.040 Uani 1 1 d .
H9A H -0.3594 0.7147 0.2923 0.048 Uiso 1 1 calc R
C29A C 0.1816(4) 0.8993(2) -0.13394(15) 0.047 Uani 1 1 d .
H29A H 0.2299 0.9351 -0.1519 0.056 Uiso 1 1 calc R

loop_
_atom_site_aniso_label
_atom_site_aniso_U_11
_atom_site_aniso_U_22
_atom_site_aniso_U_33
_atom_site_aniso_U_23
_atom_site_aniso_U_13
_atom_site_aniso_U_12
C161 0.033 0.057 0.036 -0.026 -0.009 -0.010
C162 0.053 0.047 0.030 -0.014 -0.017 -0.002
C163 0.055 0.050 0.039 -0.007 -0.026 -0.003
C164 0.034 0.045 0.047 -0.006 -0.024 0.003
C165 0.034 0.054 0.055 -0.025 -0.016 -0.009
C166 0.019 0.066 0.058 -0.029 -0.004 -0.012
C167 0.022 0.046 0.060 -0.016 -0.009 0.003
C168 0.021 0.043 0.057 -0.013 -0.018 0.008
C169 0.041 0.031 0.061 -0.015 -0.024 0.012
C170 0.046 0.021 0.054 0.005 -0.027 -0.003
C171 0.045 0.037 0.035 0.004 -0.011 0.002
C172 0.065 0.050 0.031 -0.004 -0.006 -0.021
C173 0.054 0.048 0.039 -0.002 0.002 -0.021
C174 0.030 0.046 0.043 -0.018 0.005 -0.013
C175 0.028 0.056 0.045 -0.028 0.009 -0.014
C176 0.032 0.050 0.035 -0.023 -0.001 -0.009
C177 0.056 0.041 0.026 -0.010 0.000 -0.014
C178 0.029 0.044 0.054 -0.017 0.006 -0.017
C179 0.035 0.035 0.054 -0.019 0.001 -0.016
C180 0.062 0.029 0.048 -0.004 -0.003 -0.026
C181 0.049 0.018 0.060 -0.003 -0.011 -0.014
C182 0.044 0.021 0.062 -0.015 -0.002 -0.007
C183 0.051 0.028 0.064 -0.023 -0.005 0.010
C184 0.035 0.037 0.069 -0.025 -0.002 0.003
C185 0.017 0.046 0.055 -0.026 0.002 -0.001
C186 0.033 0.044 0.041 -0.028 0.004 -0.007
C187 0.043 0.040 0.046 -0.025 -0.002 -0.010
C188 0.045 0.029 0.050 -0.024 -0.001 -0.012
C189 0.039 0.036 0.048 -0.017 -0.010 -0.015
C190 0.033 0.052 0.054 -0.024 -0.015 -0.015
C8B 0.103 0.043 0.049 0.005 -0.007 -0.042
C25B 0.047 0.051 0.041 -0.008 -0.020 0.007
C36A 0.063 0.036 0.037 -0.012 -0.003 -0.018
C4B 0.096 0.035 0.049 0.012 -0.018 -0.033
C13B 0.041 0.047 0.053 -0.019 0.006 -0.026
C12A 0.037 0.033 0.051 -0.027 0.006 -0.010
C18A 0.033 0.029 0.066 -0.019 -0.009 0.002
C34A 0.060 0.045 0.037 -0.015 0.004 -0.017
C26B 0.060 0.040 0.056 -0.020 -0.020 0.018
C10B 0.065 0.038 0.048 -0.007 -0.008 -0.028
C38A 0.044 0.037 0.055 -0.028 0.006 -0.005
C44A 0.037 0.033 0.083 -0.031 -0.019 0.006
C30B 0.060 0.052 0.045 -0.010 -0.025 0.009
C19A 0.036 0.030 0.059 -0.008 -0.023 -0.004
C24B 0.028 0.046 0.041 -0.023 -0.010 0.004
C27B 0.069 0.036 0.045 -0.008 -0.029 0.011
C17A 0.028 0.025 0.072 -0.015 -0.013 -0.004
C24A 0.053 0.018 0.051 -0.001 -0.023 -0.003
C42A 0.043 0.047 0.055 -0.022 0.003 -0.012
C31A 0.072 0.031 0.037 -0.006 -0.004 -0.019
C37A 0.047 0.043 0.051 -0.030 0.008 -0.011
C32A 0.069 0.047 0.047 -0.022 -0.014 -0.013
C52A 0.054 0.023 0.049 -0.004 -0.030 -0.002
C5B 0.086 0.030 0.090 -0.003 -0.042 -0.006
C29B 0.072 0.044 0.044 0.004 -0.021 -0.001
C25A 0.059 0.025 0.041 -0.001 -0.026 -0.016
C58A 0.053 0.042 0.038 -0.014 -0.017 -0.015
C28B 0.082 0.028 0.049 0.003 -0.034 0.011
C28A 0.067 0.036 0.033 -0.009 -0.019 -0.011
C10A 0.029 0.032 0.056 -0.021 0.002 0.000
C8A 0.034 0.037 0.056 -0.024 0.006 -0.011
C15A 0.034 0.031 0.064 -0.019 -0.014 -0.009
C6B 0.091 0.025 0.086 -0.004 -0.048 0.004
C33A 0.075 0.040 0.050 -0.025 0.004 -0.018
C21B 0.030 0.053 0.051 -0.027 -0.010 0.008
C26A 0.061 0.035 0.035 -0.009 -0.017 -0.017
C11B 0.059 0.030 0.055 -0.012 -0.001 -0.025
C20A 0.048 0.034 0.055 -0.006 -0.021 -0.009
C2A 0.052 0.034 0.044 -0.015 -0.007 -0.009
C30A 0.077 0.032 0.035 -0.005 -0.019 -0.011
C1B 0.091 0.037 0.047 0.008 -0.026 -0.012
C3A 0.052 0.042 0.037 -0.018 0.003 -0.022
C56A 0.065 0.026 0.046 -0.006 -0.024 -0.003
C39A 0.038 0.037 0.063 -0.031 0.004 -0.003
C40A 0.023 0.037 0.060 -0.026 0.003 0.004
C7A 0.043 0.042 0.049 -0.031 0.004 -0.008
C53A 0.055 0.026 0.054 -0.004 -0.036 -0.007
C60A 0.063 0.030 0.049 -0.007 -0.029 -0.014
C27A 0.073 0.026 0.036 -0.008 -0.012 -0.020
C41A 0.037 0.041 0.077 -0.035 0.009 -0.011
C51A 0.049 0.023 0.053 -0.005 -0.030 0.000
C55A 0.057 0.026 0.047 -0.003 -0.028 -0.012
C46A 0.025 0.025 0.073 -0.019 -0.022 0.012
C2B 0.094 0.055 0.041 0.008 -0.008 -0.032
C48A 0.023 0.042 0.075 -0.025 -0.003 -0.004
C57A 0.064 0.033 0.048 -0.010 -0.017 -0.020
C47A 0.022 0.037 0.071 -0.022 -0.012 0.000
C16A 0.030 0.036 0.069 -0.022 -0.018 -0.002
C23A 0.045 0.021 0.049 0.000 -0.015 -0.005
C3B 0.085 0.063 0.055 0.008 -0.017 -0.041
C18B 0.044 0.049 0.053 -0.027 0.006 -0.022
C1A 0.054 0.039 0.041 -0.018 -0.012 -0.011
C9B 0.064 0.049 0.067 -0.008 -0.002 -0.037
C136 0.032 0.025 0.041 -0.006 -0.005 -0.004
C135 0.030 0.033 0.048 -0.013 -0.004 -0.011
C134 0.032 0.042 0.038 -0.017 -0.017 0.001
C139 0.028 0.053 0.041 -0.014 -0.001 -0.010
C138 0.035 0.039 0.033 -0.009 0.002 -0.011
C137 0.039 0.026 0.039 -0.002 -0.005 -0.007
C133 0.027 0.036 0.050 -0.016 -0.014 -0.006
C129 0.054 0.031 0.030 -0.016 -0.013 -0.002
C128 0.051 0.031 0.033 -0.005 -0.005 -0.010
C127 0.050 0.035 0.026 -0.004 -0.010 -0.008
C132 0.031 0.033 0.050 -0.023 -0.010 -0.004
C131 0.038 0.029 0.048 -0.019 -0.011 -0.003
C130 0.035 0.025 0.040 -0.020 -0.005 0.001
C149 0.039 0.022 0.039 -0.001 -0.016 0.005
C148 0.049 0.036 0.031 -0.013 -0.011 0.000
C147 0.037 0.045 0.043 -0.021 -0.015 -0.001
C152 0.033 0.031 0.047 -0.014 -0.018 0.010
C151 0.021 0.035 0.049 -0.016 -0.014 0.004
C150 0.034 0.020 0.044 -0.003 -0.016 0.005
C146 0.029 0.043 0.041 -0.011 -0.020 0.002
C142 0.035 0.055 0.039 -0.025 -0.002 -0.002
C141 0.028 0.045 0.040 -0.019 0.006 -0.006
C140 0.028 0.041 0.048 -0.016 0.002 -0.009
C145 0.037 0.034 0.033 -0.004 -0.012 0.000
C144 0.045 0.048 0.024 -0.010 0.002 -0.006
C143 0.035 0.050 0.031 -0.021 0.004 -0.007
C110 0.021 0.046 0.053 -0.024 -0.008 -0.001
C109 0.025 0.039 0.055 -0.022 -0.010 -0.001
C108 0.026 0.040 0.049 -0.011 -0.020 0.003
C113 0.027 0.038 0.055 -0.030 -0.005 0.006
C112 0.022 0.041 0.058 -0.029 -0.010 0.013
C111 0.020 0.048 0.055 -0.025 -0.001 0.005
C107 0.025 0.037 0.058 -0.018 -0.017 0.012
C103 0.043 0.020 0.049 -0.010 -0.016 -0.006
C102 0.044 0.022 0.048 -0.017 -0.014 0.001
C101 0.033 0.025 0.057 -0.021 -0.012 0.007
C106 0.037 0.024 0.055 -0.016 -0.019 0.014
C105 0.042 0.024 0.047 -0.003 -0.020 0.002
C104 0.044 0.021 0.042 0.000 -0.010 -0.003
C123 0.035 0.038 0.036 -0.010 0.003 -0.013
C122 0.033 0.027 0.050 -0.014 -0.001 -0.012
C121 0.033 0.031 0.046 -0.010 -0.003 -0.012
C126 0.047 0.037 0.025 -0.009 -0.007 -0.008
C125 0.035 0.033 0.035 -0.017 0.001 -0.002
C124 0.028 0.038 0.036 -0.017 0.006 -0.004
C120 0.021 0.037 0.050 -0.019 0.000 -0.006
C116 0.039 0.027 0.045 -0.018 -0.010 -0.002
C115 0.034 0.037 0.043 -0.027 -0.010 0.002
C114 0.041 0.040 0.041 -0.026 -0.005 0.005
C119 0.018 0.036 0.051 -0.015 -0.013 0.000
C118 0.025 0.035 0.041 -0.014 -0.012 -0.006
C117 0.031 0.033 0.046 -0.019 -0.008 -0.012
C153 0.027 0.028 0.048 -0.016 -0.007 -0.002
C13A 0.022 0.026 0.064 -0.020 0.003 -0.003
C6A 0.054 0.045 0.045 -0.024 -0.013 -0.006
C14B 0.032 0.062 0.044 -0.025 0.011 -0.024
C15B 0.025 0.055 0.053 -0.028 -0.002 -0.012
C23B 0.033 0.055 0.040 -0.024 -0.012 0.008
C22B 0.047 0.052 0.044 -0.020 -0.021 0.008
C17B 0.034 0.055 0.046 -0.029 -0.002 -0.010
C35A 0.050 0.042 0.038 -0.015 0.011 -0.022
C20B 0.027 0.067 0.053 -0.034 -0.012 0.007
C19B 0.024 0.055 0.045 -0.026 -0.010 -0.002
C14A 0.021 0.029 0.061 -0.018 -0.003 -0.004
C54A 0.039 0.031 0.067 -0.014 -0.027 -0.002
C50A 0.043 0.022 0.073 -0.014 -0.032 0.003
C49A 0.036 0.025 0.075 -0.016 -0.031 0.010
C5A 0.062 0.044 0.045 -0.028 -0.007 -0.009
C21A 0.046 0.029 0.054 -0.005 -0.023 -0.011
C59A 0.060 0.027 0.041 -0.013 -0.018 -0.004
C11A 0.031 0.031 0.055 -0.028 0.010 -0.009
C160 0.051 0.030 0.032 -0.001 -0.021 0.005
C156 0.019 0.028 0.049 -0.017 -0.001 0.005
C155 0.032 0.028 0.045 -0.020 -0.006 0.005
C154 0.038 0.022 0.049 -0.014 -0.005 0.000
C159 0.032 0.035 0.048 -0.015 -0.023 0.003
C158 0.032 0.034 0.044 -0.022 -0.001 0.000
C157 0.024 0.037 0.046 -0.023 0.006 -0.006
C12B 0.065 0.032 0.060 -0.002 -0.016 -0.019
C7B 0.063 0.039 0.067 0.002 -0.013 -0.028
C16B 0.022 0.060 0.045 -0.032 0.000 -0.006
C43A 0.016 0.038 0.080 -0.031 -0.003 -0.002
C22A 0.052 0.026 0.043 -0.002 -0.025 -0.007
C4A 0.042 0.040 0.042 -0.023 0.001 -0.009
C45A 0.036 0.024 0.077 -0.021 -0.013 0.005
C9A 0.029 0.040 0.061 -0.029 0.002 -0.011
C29A 0.082 0.030 0.033 -0.006 -0.009 -0.025

loop_
_atom_type_symbol
_atom_type_description
_atom_type_scat_dispersion_real
_atom_type_scat_dispersion_imag
_atom_type_scat_source
C C 0.0181 0.0091 'International Tables Vol C Tables 4.2.6.8 and 6.1.1.4'
H H 0.0000 0.0000 'International Tables Vol C Tables 4.2.6.8 and 6.1.1.4'

loop_
_geom_angle_atom_site_label_1
_geom_angle_atom_site_label_2
_geom_angle_atom_site_label_3
_geom_angle
_geom_angle_site_symmetry_1
_geom_angle_site_symmetry_3
C162 C161 C187 118.8(4) . 2_576
C162 C161 C190 120.5(4) . 2_576
C187 C161 C190 107.9(3) 2_576 2_576
C161 C162 C177 120.7(4) . .
C161 C162 C163 118.8(4) . .
C177 C162 C163 109.1(4) . .
C164 C163 C171 120.3(4) . .
C164 C163 C162 119.5(4) . .
C171 C163 C162 107.5(4) . .
C163 C164 C168 120.5(4) . .
C163 C164 C165 121.3(4) . .
C168 C164 C165 106.6(4) . .
C190 C165 C166 119.4(4) 2_576 .
C190 C165 C164 119.1(4) 2_576 .
C166 C165 C164 109.0(4) . .
C178 C166 C165 121.9(4) 2_576 .
C178 C166 C167 120.1(4) 2_576 .
C165 C166 C167 107.5(4) . .
C185 C167 C168 121.1(4) . .
C185 C167 C166 119.5(4) . .
C168 C167 C166 107.1(4) . .
C169 C168 C164 119.2(4) . .
C169 C168 C167 119.0(4) . .
C164 C168 C167 109.8(4) . .
C168 C169 C170 120.4(4) . .
C168 C169 C183 120.5(4) . .
C170 C169 C183 107.1(4) . .
C171 C170 C169 120.0(4) . .
C171 C170 C181 119.2(4) . .
C169 C170 C181 108.5(4) . .
C170 C171 C163 119.6(4) . .
C170 C171 C172 120.5(4) . .
C163 C171 C172 108.0(4) . .
C173 C172 C177 120.1(4) . .
C173 C172 C171 119.6(4) . .
C177 C172 C171 108.1(4) . .
C172 C173 C180 120.5(4) . .
C172 C173 C174 119.0(4) . .
C180 C173 C174 109.2(4) . .
C175 C174 C173 122.4(4) . .
C175 C174 C178 118.7(4) . .
C173 C174 C178 106.7(3) . .
C174 C175 C185 121.2(4) . 2_576
C174 C175 C176 117.8(4) . .
C185 C175 C176 108.0(3) 2_576 .
C177 C176 C186 120.4(4) . 2_576
C177 C176 C175 119.8(4) . .
C186 C176 C175 107.5(3) 2_576 .
C176 C177 C162 119.9(4) . .
C176 C177 C172 120.9(4) . .
C162 C177 C172 107.3(4) . .
C166 C178 C174 120.1(4) 2_576 .
C166 C178 C179 119.4(4) 2_576 .
C174 C178 C179 107.8(4) . .
C189 C179 C180 121.8(4) . .
C189 C179 C178 117.8(4) . .
C180 C179 C178 108.7(4) . .
C181 C180 C179 120.1(4) . .
C181 C180 C173 120.5(4) . .
C179 C180 C173 107.6(4) . .
C180 C181 C182 119.1(4) . .
C180 C181 C170 119.7(4) . .
C182 C181 C170 108.6(4) . .
C188 C182 C181 120.7(4) . .
C188 C182 C183 120.8(4) . .
C181 C182 C183 107.3(4) . .
C184 C183 C182 119.6(4) . .
C184 C183 C169 119.1(4) . .
C182 C183 C169 108.6(4) . .
C183 C184 C186 120.0(4) . .
C183 C184 C185 120.7(4) . .
C186 C184 C185 107.2(4) . .
C167 C185 C175 120.4(4) . 2_576
C167 C185 C184 119.6(4) . .
C175 C185 C184 108.8(3) 2_576 .
C187 C186 C184 120.8(4) . .
C187 C186 C176 118.9(4) . 2_576
C184 C186 C176 108.4(3) . 2_576
C186 C187 C161 121.3(4) . 2_576
C186 C187 C188 118.9(4) . .
C161 C187 C188 108.3(3) 2_576 .
C182 C188 C187 119.9(4) . .
C182 C188 C189 120.1(4) . .
C187 C188 C189 108.2(3) . .
C179 C189 C190 122.6(4) . .
C179 C189 C188 118.1(4) . .
C190 C189 C188 106.6(3) . .
C165 C190 C161 120.8(4) 2_576 2_576
C165 C190 C189 118.9(4) 2_576 .
C161 C190 C189 108.9(3) 2_576 .
C7B C8B C9B 121.0(5) . .
C7B C8B H8B 119.5 . .
C9B C8B H8B 119.5 . .
C30B C25B C26B 115.2(5) . .
C30B C25B C22B 124.1(4) . .
C26B C25B C22B 119.7(4) . .
C35A C36A C31A 121.2(4) . .
C35A C36A H36A 119.4 . .
C31A C36A H36A 119.4 . .
C5B C4B C3B 116.9(5) . .
C5B C4B C7B 124.3(5) . .
C3B C4B C7B 116.8(5) . .
C14B C13B C18B 117.6(4) . .
C14B C13B C10B 119.7(4) . .
C18B C13B C10B 121.5(4) . .
C11A C12A C7A 122.0(4) . .
C11A C12A H12A 119.0 . .
C7A C12A H12A 119.0 . .
C17A C18A C13A 121.0(4) . .
C17A C18A H18A 119.5 . .
C13A C18A H18A 119.5 . .
C35A C34A C33A 117.4(4) . .
C35A C34A C37A 119.1(4) . .
C33A C34A C37A 122.2(4) . .
C27B C26B C25B 122.3(5) . .
C27B C26B H26B 118.9 . .
C25B C26B H26B 118.9 . .
C11B C10B C9B 116.5(4) . .
C11B C10B C13B 120.3(4) . .
C9B C10B C13B 121.6(5) . .
C37A C38A C39A 121.4(4) . .
C37A C38A H38A 119.3 . .
C39A C38A H38A 119.3 . .
C45A C44A C43A 121.3(4) . .
C45A C44A H44A 119.4 . .
C43A C44A H44A 119.4 . .
C29B C30B C25B 122.0(4) . .
C29B C30B H30B 119.0 . .
C25B C30B H30B 119.0 . .
C20A C19A C24A 117.0(4) . .
C20A C19A C16A 122.9(4) . .
C24A C19A C16A 118.7(4) . .
C23B C24B C19B 121.7(4) . .
C23B C24B H24B 119.2 . .
C19B C24B H24B 119.2 . .
C26B C27B C28B 121.3(4) . .
C26B C27B H27B 119.3 . .
C28B C27B H27B 119.3 . .
C18A C17A C16A 120.5(4) . .
C18A C17A H17A 119.8 . .
C16A C17A H17A 119.8 . .
C23A C24A C19A 121.3(4) . .
C23A C24A H24A 119.4 . .
C19A C24A H24A 119.4 . .
C41A C42A C37A 122.0(4) . .
C41A C42A H42A 119.0 . .
C37A C42A H42A 119.0 . .
C32A C31A C36A 116.0(4) . .
C32A C31A C28A 123.9(4) . .
C36A C31A C28A 118.9(4) . .
C38A C37A C42A 116.8(4) . .
C38A C37A C34A 119.7(4) . .
C42A C37A C34A 122.1(4) . .
C33A C32A C31A 122.2(4) . .
C33A C32A H32A 118.9 . .
C31A C32A H32A 118.9 . .
C53A C52A C51A 116.4(4) . .
C53A C52A C55A 123.0(3) . .
C51A C52A C55A 119.2(4) . .
C6B C5B C4B 121.0(5) . .
C6B C5B H5B 119.5 . .
C4B C5B H5B 119.5 . .
C30B C29B C28B 120.4(5) . .
C30B C29B H29B 119.8 . .
C28B C29B H29B 119.8 . .
C30A C25A C26A 115.9(4) . .
C30A C25A C22A 123.3(3) . .
C26A C25A C22A 119.1(3) . .
C57A C58A C59A 117.4(4) . .
C57A C58A C1A 122.4(4) . .
C59A C58A C1A 118.9(3) . .
C27B C28B C29B 117.8(5) . .
C27B C28B C1B 118.9(4) . 2_576
C29B C28B C1B 122.1(5) . 2_576
C27A C28A C29A 116.2(4) . .
C27A C28A C31A 118.3(4) . .
C29A C28A C31A 124.1(4) . .
C9A C10A C11A 117.0(4) . .
C9A C10A C13A 123.1(4) . .
C11A C10A C13A 118.6(4) . .
C9A C8A C7A 121.1(4) . .
C9A C8A H8A 119.4 . .
C7A C8A H8A 119.4 . .
C16A C15A C14A 121.3(4) . .
C16A C15A H15A 119.4 . .
C14A C15A H15A 119.4 . .
C5B C6B C1B 122.4(5) . .
C5B C6B H6B 118.8 . .
C1B C6B H6B 118.8 . .
C32A C33A C34A 120.9(4) . .
C32A C33A H33A 119.5 . .
C34A C33A H33A 119.5 . .
C20B C21B C22B 120.9(4) . .
C20B C21B H21B 119.6 . .
C22B C21B H21B 119.6 . .
C27A C26A C25A 122.6(4) . .
C27A C26A H26A 118.7 . .
C25A C26A H26A 118.7 . .
C12B C11B C10B 121.9(4) . .
C12B C11B H11B 119.0 . .
C10B C11B H11B 119.0 . .
C21A C20A C19A 121.4(4) . .
C21A C20A H20A 119.3 . .
C19A C20A H20A 119.3 . .
C3A C2A C1A 121.7(4) . .
C3A C2A H2A 119.1 . .
C1A C2A H2A 119.1 . .
C29A C30A C25A 122.2(4) . .
C29A C30A H30A 118.9 . .
C25A C30A H30A 118.9 . .
C2B C1B C6B 117.5(5) . .
C2B C1B C28B 118.5(5) . 2_576
C6B C1B C28B 122.7(5) . 2_576
C2A C3A C4A 121.3(4) . .
C2A C3A H3A 119.3 . .
C4A C3A H3A 119.3 . .
C57A C56A C55A 120.4(4) . .
C57A C56A H56A 119.8 . .
C55A C56A H56A 119.8 . .
C40A C39A C38A 121.4(4) . .
C40A C39A H39A 119.3 . .
C38A C39A H39A 119.3 . .
C39A C40A C41A 115.6(4) . .
C39A C40A C43A 120.0(4) . .
C41A C40A C43A 122.8(4) . .
C12A C7A C8A 116.5(4) . .
C12A C7A C4A 119.3(4) . .
C8A C7A C4A 123.3(4) . .
C54A C53A C52A 122.2(4) . .
C54A C53A H53A 118.9 . .
C52A C53A H53A 118.9 . .
C59A C60A C55A 120.6(4) . .
C59A C60A H60A 119.7 . .
C55A C60A H60A 119.7 . .
C26A C27A C28A 120.7(4) . .
C26A C27A H27A 119.6 . .
C28A C27A H27A 119.6 . .
C42A C41A C40A 121.7(4) . .
C42A C41A H41A 119.2 . .
C40A C41A H41A 119.2 . .
C50A C51A C52A 121.4(4) . .
C50A C51A H51A 119.3 . .
C52A C51A H51A 119.3 . .
C60A C55A C56A 117.4(4) . .
C60A C55A C52A 119.7(4) . .
C56A C55A C52A 121.5(3) . .
C45A C46A C47A 115.5(4) . .
C45A C46A C49A 123.8(4) . .
C47A C46A C49A 119.3(3) . .
C1B C2B C3B 121.4(5) . .
C1B C2B H2B 119.3 . .
C3B C2B H2B 119.3 . .
C43A C48A C47A 121.2(4) . .
C43A C48A H48A 119.4 . .
C47A C48A H48A 119.4 . .
C56A C57A C58A 121.6(4) . .
C56A C57A H57A 119.2 . .
C58A C57A H57A 119.2 . .
C48A C47A C46A 121.5(4) . .
C48A C47A H47A 119.3 . .
C46A C47A H47A 119.3 . .
C15A C16A C17A 117.6(4) . .
C15A C16A C19A 119.6(4) . .
C17A C16A C19A 121.6(4) . .
C24A C23A C22A 120.8(4) . .
C24A C23A H23A 119.6 . .
C22A C23A H23A 119.6 . .
C2B C3B C4B 119.6(6) . .
C2B C3B H3B 120.2 . .
C4B C3B H3B 120.2 . .
C17B C18B C13B 121.1(4) . .
C17B C18B H18B 119.5 . .
C13B C18B H18B 119.5 . .
C6A C1A C2A 117.2(4) . .
C6A C1A C58A 122.1(4) . .
C2A C1A C58A 119.1(3) . .
C8B C9B C10B 120.1(5) . .
C8B C9B H9B 119.9 . .
C10B C9B H9B 119.9 . .
C137 C136 C153 120.6(3) . .
C137 C136 C135 119.7(3) . .
C153 C136 C135 107.9(3) . .
C140 C135 C132 122.0(3) . .
C140 C135 C136 118.7(4) . .
C132 C135 C136 106.8(3) . .
C129 C134 C133 121.0(3) . .
C129 C134 C159 120.0(4) . .
C133 C134 C159 107.4(3) . .
C138 C139 C140 120.3(4) . .
C138 C139 C141 119.5(4) . .
C140 C139 C141 108.5(3) . .
C139 C138 C144 120.5(4) . .
C139 C138 C137 119.4(4) . .
C144 C138 C137 107.3(3) . .
C136 C137 C149 119.5(3) . .
C136 C137 C138 120.3(3) . .
C149 C137 C138 108.1(3) . .
C132 C133 C134 120.1(3) . .
C132 C133 C109 119.8(3) . .
C134 C133 C109 108.0(3) . .
C134 C129 C126 120.8(3) . .
C134 C129 C130 119.5(3) . .
C126 C129 C130 106.7(3) . .
C123 C128 C104 120.5(4) . .
C123 C128 C127 120.1(3) . .
C104 C128 C127 107.2(4) . .
C126 C127 C160 120.9(4) . .
C126 C127 C128 119.3(4) . .
C160 C127 C128 108.7(3) . .
C133 C132 C135 119.1(3) . .
C133 C132 C131 119.0(4) . .
C135 C132 C131 109.4(3) . .
C130 C131 C132 121.2(3) . .
C130 C131 C153 118.9(3) . .
C132 C131 C153 108.2(3) . .
C131 C130 C158 121.4(3) . .
C131 C130 C129 119.1(3) . .
C158 C130 C129 107.3(3) . .
C150 C149 C145 120.4(4) . .
C150 C149 C137 120.1(3) . .
C145 C149 C137 108.5(3) . .
C147 C148 C143 120.1(3) . .
C147 C148 C115 119.6(4) . .
C143 C148 C115 108.2(3) . .
C148 C147 C118 120.0(3) . .
C148 C147 C146 119.3(4) . .
C118 C147 C146 108.5(3) . .
C151 C152 C119 120.4(4) . .
C151 C152 C146 120.0(4) . .
C119 C152 C146 108.2(3) . .
C152 C151 C156 119.4(3) . .
C152 C151 C150 119.6(4) . .
C156 C151 C150 108.6(3) . .
C149 C150 C151 120.0(3) . .
C149 C150 C154 118.9(3) . .
C151 C150 C154 108.7(3) . .
C145 C146 C152 120.1(4) . .
C145 C146 C147 120.6(4) . .
C152 C146 C147 107.1(3) . .
C141 C142 C114 120.9(4) . .
C141 C142 C143 119.6(4) . .
C114 C142 C143 107.3(4) . .
C142 C141 C139 120.6(4) . .
C142 C141 C111 118.8(4) . .
C139 C141 C111 108.2(3) . .
C135 C140 C139 121.6(4) . .
C135 C140 C110 119.1(4) . .
C139 C140 C110 107.6(3) . .
C146 C145 C149 120.0(4) . .
C146 C145 C144 120.1(3) . .
C149 C145 C144 107.7(3) . .
C143 C144 C138 120.1(4) . .
C143 C144 C145 119.2(4) . .
C138 C144 C145 108.4(3) . .
C144 C143 C148 120.6(3) . .
C144 C143 C142 119.6(4) . .
C148 C143 C142 108.2(3) . .
C109 C110 C111 121.0(4) . .
C109 C110 C140 119.7(3) . .
C111 C110 C140 107.7(3) . .
C110 C109 C133 120.2(3) . .
C110 C109 C108 119.8(3) . .
C133 C109 C108 108.1(3) . .
C107 C108 C159 120.5(4) . .
C107 C108 C109 119.5(4) . .
C159 C108 C109 108.1(3) . .
C114 C113 C101 119.6(4) . .
C114 C113 C112 120.1(4) . .
C101 C113 C112 107.8(3) . .
C111 C112 C107 120.5(4) . .
C111 C112 C113 119.3(4) . .
C107 C112 C113 107.9(4) . .
C112 C111 C110 119.1(4) . .
C112 C111 C141 121.1(4) . .
C110 C111 C141 108.1(3) . .
C108 C107 C112 120.1(4) . .
C108 C107 C106 119.2(4) . .
C112 C107 C106 108.4(3) . .
C104 C103 C122 119.7(3) . .
C104 C103 C102 119.8(4) . .
C122 C103 C102 107.9(3) . .
C101 C102 C116 119.2(4) . .
C101 C102 C103 120.9(3) . .
C116 C102 C103 107.3(3) . .
C102 C101 C113 121.0(3) . .
C102 C101 C106 118.4(4) . .
C113 C101 C106 109.2(3) . .
C105 C106 C107 120.1(3) . .
C105 C106 C101 121.0(4) . .
C107 C106 C101 106.6(3) . .
C106 C105 C104 121.1(4) . .
C106 C105 C160 120.2(4) . .
C104 C105 C160 107.0(3) . .
C103 C104 C128 120.0(3) . .
C103 C104 C105 118.7(4) . .
C128 C104 C105 109.7(4) . .
C128 C123 C121 120.3(3) . .
C128 C123 C124 120.4(4) . .
C121 C123 C124 107.2(3) . .
C121 C122 C117 120.3(3) . .
C121 C122 C103 119.4(4) . .
C117 C122 C103 108.2(3) . .
C122 C121 C123 120.2(4) . .
C122 C121 C120 119.3(3) . .
C123 C121 C120 108.0(3) . .
C127 C126 C125 120.6(4) . .
C127 C126 C129 118.2(4) . .
C125 C126 C129 108.7(3) . .
C124 C125 C126 120.3(3) . .
C124 C125 C158 119.9(3) . .
C126 C125 C158 108.3(3) . .
C125 C124 C157 119.5(3) . .
C125 C124 C123 119.3(3) . .
C157 C124 C123 109.3(3) . .
C119 C120 C157 119.8(3) . .
C119 C120 C121 120.8(3) . .
C157 C120 C121 108.3(3) . .
C115 C116 C117 120.7(3) . .
C115 C116 C102 120.0(4) . .
C117 C116 C102 108.6(3) . .
C116 C115 C114 120.1(3) . .
C116 C115 C148 119.8(3) . .
C114 C115 C148 107.2(3) . .
C113 C114 C142 119.7(4) . .
C113 C114 C115 120.0(4) . .
C142 C114 C115 109.1(3) . .
C120 C119 C152 120.2(3) . .
C120 C119 C118 119.4(3) . .
C152 C119 C118 108.6(3) . .
C117 C118 C147 120.7(3) . .
C117 C118 C119 119.5(3) . .
C147 C118 C119 107.6(3) . .
C118 C117 C116 119.2(3) . .
C118 C117 C122 120.6(3) . .
C116 C117 C122 108.0(3) . .
C154 C153 C136 119.4(3) . .
C154 C153 C131 120.9(4) . .
C136 C153 C131 107.8(3) . .
C14A C13A C18A 117.4(4) . .
C14A C13A C10A 119.9(3) . .
C18A C13A C10A 121.1(4) . .
C1A C6A C5A 121.2(4) . .
C1A C6A H6A 119.4 . .
C5A C6A H6A 119.4 . .
C13B C14B C15B 120.9(4) . .
C13B C14B H14B 119.5 . .
C15B C14B H14B 119.5 . .
C16B C15B C14B 121.3(4) . .
C16B C15B H15B 119.3 . .
C14B C15B H15B 119.3 . .
C24B C23B C22B 121.8(4) . .
C24B C23B H23B 119.1 . .
C22B C23B H23B 119.1 . .
C23B C22B C21B 115.9(4) . .
C23B C22B C25B 119.8(4) . .
C21B C22B C25B 122.8(4) . .
C18B C17B C16B 120.6(4) . .
C18B C17B H17B 119.7 . .
C16B C17B H17B 119.7 . .
C36A C35A C34A 121.1(4) . .
C36A C35A H35A 119.4 . .
C34A C35A H35A 119.4 . .
C21B C20B C19B 122.2(4) . .
C21B C20B H20B 118.9 . .
C19B C20B H20B 118.9 . .
C20B C19B C24B 116.4(4) . .
C20B C19B C16B 122.3(4) . .
C24B C19B C16B 119.9(3) . .
C13A C14A C15A 120.9(4) . .
C13A C14A H14A 119.6 . .
C15A C14A H14A 119.6 . .
C53A C54A C49A 120.9(4) . .
C53A C54A H54A 119.5 . .
C49A C54A H54A 119.5 . .
C51A C50A C49A 120.6(4) . .
C51A C50A H50A 119.7 . .
C49A C50A H50A 119.7 . .
C54A C49A C50A 117.2(4) . .
C54A C49A C46A 123.0(4) . .
C50A C49A C46A 119.0(4) . .
C6A C5A C4A 120.6(4) . .
C6A C5A H5A 119.7 . .
C4A C5A H5A 119.7 . .
C20A C21A C22A 121.2(4) . .
C20A C21A H21A 119.4 . .
C22A C21A H21A 119.4 . .
C58A C59A C60A 121.2(4) . .
C58A C59A H59A 119.4 . .
C60A C59A H59A 119.4 . .
C12A C11A C10A 120.7(4) . .
C12A C11A H11A 119.6 . .
C10A C11A H11A 119.6 . .
C159 C160 C127 120.5(3) . .
C159 C160 C105 119.4(4) . .
C127 C160 C105 107.3(4) . .
C157 C156 C151 121.0(3) . .
C157 C156 C155 119.3(3) . .
C151 C156 C155 107.5(3) . .
C158 C155 C154 120.4(4) . .
C158 C155 C156 119.9(3) . .
C154 C155 C156 108.2(3) . .
C153 C154 C150 121.5(4) . .
C153 C154 C155 119.8(3) . .
C150 C154 C155 107.0(3) . .
C160 C159 C108 120.6(3) . .
C160 C159 C134 119.5(3) . .
C108 C159 C134 108.3(3) . .
C155 C158 C130 118.6(3) . .
C155 C158 C125 120.1(4) . .
C130 C158 C125 108.9(3) . .
C156 C157 C124 121.3(3) . .
C156 C157 C120 119.2(3) . .
C124 C157 C120 107.1(3) . .
C7B C12B C11B 121.4(5) . .
C7B C12B H12B 119.3 . .
C11B C12B H12B 119.3 . .
C12B C7B C8B 117.7(5) . .
C12B C7B C4B 120.4(5) . .
C8B C7B C4B 121.2(5) . .
C15B C16B C17B 117.3(4) . .
C15B C16B C19B 120.2(4) . .
C17B C16B C19B 121.2(3) . .
C48A C43A C44A 117.8(4) . .
C48A C43A C40A 119.0(4) . .
C44A C43A C40A 122.0(4) . .
C23A C22A C21A 117.3(4) . .
C23A C22A C25A 119.2(4) . .
C21A C22A C25A 122.5(3) . .
C3A C4A C5A 117.0(4) . .
C3A C4A C7A 121.1(3) . .
C5A C4A C7A 120.6(3) . .
C44A C45A C46A 121.8(4) . .
C44A C45A H45A 119.1 . .
C46A C45A H45A 119.1 . .
C8A C9A C10A 121.8(4) . .
C8A C9A H9A 119.1 . .
C10A C9A H9A 119.1 . .
C30A C29A C28A 121.3(4) . .
C30A C29A H29A 119.3 . .
C28A C29A H29A 119.3 . .

loop_
_geom_bond_atom_site_label_1
_geom_bond_atom_site_label_2
_geom_bond_distance
_geom_bond_site_symmetry_2
C161 C162 1.395(6) .
C161 C187 1.442(6) 2_576
C161 C190 1.444(6) 2_576
C162 C177 1.441(6) .
C162 C163 1.472(6) .
C163 C164 1.377(6) .
C163 C171 1.438(6) .
C164 C168 1.435(6) .
C164 C165 1.452(6) .
C165 C190 1.376(6) 2_576
C165 C166 1.447(6) .
C166 C178 1.383(6) 2_576
C166 C167 1.455(6) .
C167 C185 1.388(6) .
C167 C168 1.446(6) .
C168 C169 1.405(6) .
C169 C170 1.424(6) .
C169 C183 1.479(6) .
C170 C171 1.395(6) .
C170 C181 1.462(6) .
C171 C172 1.475(6) .
C172 C173 1.375(6) .
C172 C177 1.460(6) .
C173 C180 1.447(6) .
C173 C174 1.452(6) .
C174 C175 1.399(6) .
C174 C178 1.454(6) .
C175 C185 1.418(6) 2_576
C175 C176 1.470(5) .
C176 C177 1.387(6) .
C176 C186 1.449(6) 2_576
C178 C166 1.383(6) 2_576
C178 C179 1.464(5) .
C179 C189 1.389(6) .
C179 C180 1.424(6) .
C180 C181 1.401(6) .
C181 C182 1.441(6) .
C182 C188 1.388(6) .
C182 C183 1.442(6) .
C183 C184 1.375(6) .
C184 C186 1.444(6) .
C184 C185 1.468(6) .
C185 C175 1.418(6) 2_576
C186 C187 1.394(6) .
C186 C176 1.449(6) 2_576
C187 C161 1.442(6) 2_576
C187 C188 1.446(6) .
C188 C189 1.466(6) .
C189 C190 1.452(6) .
C190 C165 1.376(6) 2_576
C190 C161 1.444(6) 2_576
C8B C7B 1.402(8) .
C8B C9B 1.414(7) .
C8B H8B 0.9500 .
C25B C30B 1.398(7) .
C25B C26B 1.408(6) .
C25B C22B 1.458(6) .
C36A C35A 1.374(6) .
C36A C31A 1.415(6) .
C36A H36A 0.9500 .
C4B C5B 1.382(8) .
C4B C3B 1.448(8) .
C4B C7B 1.479(7) .
C13B C14B 1.384(6) .
C13B C18B 1.402(6) .
C13B C10B 1.482(6) .
C12A C11A 1.385(6) .
C12A C7A 1.393(6) .
C12A H12A 0.9500 .
C18A C17A 1.368(6) .
C18A C13A 1.411(5) .
C18A H18A 0.9500 .
C34A C35A 1.392(6) .
C34A C33A 1.405(6) .
C34A C37A 1.511(6) .
C26B C27B 1.363(7) .
C26B H26B 0.9500 .
C10B C11B 1.404(7) .
C10B C9B 1.418(7) .
C38A C37A 1.378(6) .
C38A C39A 1.398(6) .
C38A H38A 0.9500 .
C44A C45A 1.370(6) .
C44A C43A 1.388(6) .
C44A H44A 0.9500 .
C30B C29B 1.388(7) .
C30B H30B 0.9500 .
C19A C20A 1.394(6) .
C19A C24A 1.403(6) .
C19A C16A 1.507(6) .
C24B C23B 1.374(6) .
C24B C19B 1.403(5) .
C24B H24B 0.9500 .
C27B C28B 1.379(7) .
C27B H27B 0.9500 .
C17A C16A 1.406(6) .
C17A H17A 0.9500 .
C24A C23A 1.378(6) .
C24A H24A 0.9500 .
C42A C41A 1.357(6) .
C42A C37A 1.394(6) .
C42A H42A 0.9500 .
C31A C32A 1.397(6) .
C31A C28A 1.473(7) .
C32A C33A 1.359(7) .
C32A H32A 0.9500 .
C52A C53A 1.399(6) .
C52A C51A 1.413(5) .
C52A C55A 1.469(6) .
C5B C6B 1.381(7) .
C5B H5B 0.9500 .
C29B C28B 1.390(7) .
C29B H29B 0.9500 .
C25A C30A 1.386(6) .
C25A C26A 1.398(5) .
C25A C22A 1.490(6) .
C58A C57A 1.391(6) .
C58A C59A 1.392(6) .
C58A C1A 1.493(6) .
C28B C1B 1.500(7) 2_576
C28A C27A 1.404(6) .
C28A C29A 1.406(6) .
C10A C9A 1.398(6) .
C10A C11A 1.402(5) .
C10A C13A 1.497(6) .
C8A C9A 1.369(6) .
C8A C7A 1.415(6) .
C8A H8A 0.9500 .
C15A C16A 1.375(6) .
C15A C14A 1.390(6) .
C15A H15A 0.9500 .
C6B C1B 1.384(7) .
C6B H6B 0.9500 .
C33A H33A 0.9500 .
C21B C20B 1.383(6) .
C21B C22B 1.416(6) .
C21B H21B 0.9500 .
C26A C27A 1.373(6) .
C26A H26A 0.9500 .
C11B C12B 1.394(6) .
C11B H11B 0.9500 .
C20A C21A 1.364(6) .
C20A H20A 0.9500 .
C2A C3A 1.366(6) .
C2A C1A 1.396(6) .
C2A H2A 0.9500 .
C30A C29A 1.373(6) .
C30A H30A 0.9500 .
C1B C2B 1.378(8) .
C1B C28B 1.500(7) 2_576
C3A C4A 1.402(5) .
C3A H3A 0.9500 .
C56A C57A 1.383(6) .
C56A C55A 1.409(6) .
C56A H56A 0.9500 .
C39A C40A 1.390(6) .
C39A H39A 0.9500 .
C40A C41A 1.420(6) .
C40A C43A 1.486(6) .
C7A C4A 1.471(6) .
C53A C54A 1.368(6) .
C53A H53A 0.9500 .
C60A C59A 1.394(6) .
C60A C55A 1.395(5) .
C60A H60A 0.9500 .
C27A H27A 0.9500 .
C41A H41A 0.9500 .
C51A C50A 1.383(6) .
C51A H51A 0.9500 .
C46A C45A 1.411(6) .
C46A C47A 1.411(6) .
C46A C49A 1.478(6) .
C2B C3B 1.402(7) .
C2B H2B 0.9500 .
C48A C43A 1.378(6) .
C48A C47A 1.381(6) .
C48A H48A 0.9500 .
C57A H57A 0.9500 .
C47A H47A 0.9500 .
C23A C22A 1.388(5) .
C23A H23A 0.9500 .
C3B H3B 0.9500 .
C18B C17B 1.388(6) .
C18B H18B 0.9500 .
C1A C6A 1.388(5) .
C9B H9B 0.9500 .
C136 C137 1.389(5) .
C136 C153 1.441(5) .
C136 C135 1.493(5) .
C135 C140 1.369(5) .
C135 C132 1.430(6) .
C134 C129 1.365(5) .
C134 C133 1.444(6) .
C134 C159 1.469(5) .
C139 C138 1.389(6) .
C139 C140 1.446(6) .
C139 C141 1.452(6) .
C138 C144 1.449(6) .
C138 C137 1.461(5) .
C137 C149 1.450(6) .
C133 C132 1.407(5) .
C133 C109 1.451(5) .
C129 C126 1.477(6) .
C129 C130 1.486(5) .
C128 C123 1.382(6) .
C128 C104 1.421(5) .
C128 C127 1.459(6) .
C127 C126 1.387(5) .
C127 C160 1.448(6) .
C132 C131 1.442(5) .
C131 C130 1.380(5) .
C131 C153 1.458(5) .
C130 C158 1.453(5) .
C149 C150 1.390(5) .
C149 C145 1.439(5) .
C148 C147 1.402(6) .
C148 C143 1.438(6) .
C148 C115 1.455(5) .
C147 C118 1.431(6) .
C147 C146 1.455(5) .
C152 C151 1.390(5) .
C152 C119 1.424(5) .
C152 C146 1.454(6) .
C151 C156 1.437(5) .
C151 C150 1.443(5) .
C150 C154 1.450(5) .
C146 C145 1.376(6) .
C142 C141 1.391(6) .
C142 C114 1.432(6) .
C142 C143 1.463(6) .
C141 C111 1.453(6) .
C140 C110 1.475(5) .
C145 C144 1.464(5) .
C144 C143 1.397(6) .
C110 C109 1.378(6) .
C110 C111 1.452(6) .
C109 C108 1.454(6) .
C108 C107 1.384(6) .
C108 C159 1.429(6) .
C113 C114 1.391(5) .
C113 C101 1.435(6) .
C113 C112 1.458(5) .
C112 C111 1.375(6) .
C112 C107 1.454(6) .
C107 C106 1.459(6) .
C103 C104 1.408(5) .
C103 C122 1.452(5) .
C103 C102 1.456(6) .
C102 C101 1.393(6) .
C102 C116 1.450(5) .
C101 C106 1.463(5) .
C106 C105 1.366(6) .
C105 C104 1.454(6) .
C105 C160 1.462(6) .
C123 C121 1.444(5) .
C123 C124 1.448(5) .
C122 C121 1.388(5) .
C122 C117 1.442(5) .
C121 C120 1.456(5) .
C126 C125 1.436(5) .
C125 C124 1.399(5) .
C125 C158 1.454(5) .
C124 C157 1.443(5) .
C120 C119 1.397(5) .
C120 C157 1.447(5) .
C116 C115 1.388(6) .
C116 C117 1.442(5) .
C115 C114 1.450(6) .
C119 C118 1.453(5) .
C118 C117 1.402(5) .
C153 C154 1.368(5) .
C13A C14A 1.375(5) .
C6A C5A 1.398(6) .
C6A H6A 0.9500 .
C14B C15B 1.392(6) .
C14B H14B 0.9500 .
C15B C16B 1.390(6) .
C15B H15B 0.9500 .
C23B C22B 1.408(5) .
C23B H23B 0.9500 .
C17B C16B 1.403(5) .
C17B H17B 0.9500 .
C35A H35A 0.9500 .
C20B C19B 1.392(5) .
C20B H20B 0.9500 .
C19B C16B 1.472(6) .
C14A H14A 0.9500 .
C54A C49A 1.406(6) .
C54A H54A 0.9500 .
C50A C49A 1.407(6) .
C50A H50A 0.9500 .
C5A C4A 1.403(6) .
C5A H5A 0.9500 .
C21A C22A 1.405(6) .
C21A H21A 0.9500 .
C59A H59A 0.9500 .
C11A H11A 0.9500 .
C160 C159 1.373(6) .
C156 C157 1.385(5) .
C156 C155 1.465(5) .
C155 C158 1.393(5) .
C155 C154 1.458(5) .
C12B C7B 1.369(7) .
C12B H12B 0.9500 .
C45A H45A 0.9500 .
C9A H9A 0.9500 .
C29A H29A 0.9500 .
